data_7128113
loop_
_publ_author_name
'Wu, Qiuzi'
'Mao, Yang-Jie'
'Zhou, Kun'
'Wang, Shuang'
'Chen, Lei'
'Xu, Zhen-Yuan'
'Lou, Shao-Jie'
'Xu, Dan-Qian'

_publ_section_title
;
 Pd-Catalysed direct C(sp<sup>2</sup>)-H fluorination of aromatic ketones:
 concise access to anacetrapib.
;
_journal_issue 37
_journal_name_full 'Chemical communications (Cambridge, England)'
_journal_page_first 4544
_journal_page_last 4547
_journal_paper_doi 10.1039/d1cc01047f
_journal_volume 57
_journal_year 2021
_chemical_formula_sum 'C13 H8 F N O3'
_chemical_formula_weight 245.20
_space_group_crystal_system monoclinic
_space_group_IT_number 14
_space_group_name_Hall '-P 2yn'
_space_group_name_H-M_alt 'P 1 21/n 1'
_atom_sites_solution_hydrogens mixed
_audit_creation_method SHELXL-2013
_audit_update_record
;
2020-08-04 deposited with the CCDC.	2021-03-29 downloaded from the CCDC.
;
_cell_angle_alpha 90
_cell_angle_beta 93.5990(10)
_cell_angle_gamma 90
_cell_formula_units_Z 4
_cell_length_a 4.1258(2)
_cell_length_b 22.7811(8)
_cell_length_c 11.8050(7)
_cell_measurement_reflns_used 7854
_cell_measurement_temperature 293(2)
_cell_measurement_theta_max 54.796
_cell_measurement_theta_min 4.974
_cell_volume 1107.37(9)
_computing_cell_refinement 'Bruker SAINT'
_computing_data_collection 'Bruker APEX2'
_computing_data_reduction 'Bruker SAINT'
_computing_molecular_graphics 'Bruker SHELXTL'
_computing_publication_material 'Bruker SHELXTL'
_computing_structure_refinement 'SHELXL-2013 (Sheldrick, 2013)'
_computing_structure_solution 'SHELXS-97 (Sheldrick 2008)'
_diffrn_ambient_temperature 293(2)
_diffrn_measured_fraction_theta_full 0.988
_diffrn_measured_fraction_theta_max 0.989
_diffrn_measurement_device_type 'Bruker APEX-II CCD'
_diffrn_measurement_method '\f and \w scans'
_diffrn_radiation_type MoK\a
_diffrn_radiation_wavelength 0.71073
_diffrn_reflns_av_R_equivalents 0.0320
_diffrn_reflns_av_unetI/netI 0.0182
_diffrn_reflns_Laue_measured_fraction_full 0.988
_diffrn_reflns_Laue_measured_fraction_max 0.989
_diffrn_reflns_limit_h_max 5
_diffrn_reflns_limit_h_min -5
_diffrn_reflns_limit_k_max 28
_diffrn_reflns_limit_k_min -28
_diffrn_reflns_limit_l_max 14
_diffrn_reflns_limit_l_min -14
_diffrn_reflns_number 16486
_diffrn_reflns_point_group_measured_fraction_full 0.988
_diffrn_reflns_point_group_measured_fraction_max 0.989
_diffrn_reflns_theta_full 25.242
_diffrn_reflns_theta_max 25.998
_diffrn_reflns_theta_min 2.487
_exptl_absorpt_coefficient_mu 0.117
_exptl_absorpt_correction_T_max 0.7456
_exptl_absorpt_correction_T_min 0.6695
_exptl_absorpt_correction_type multi-scan
_exptl_absorpt_process_details sadabs
_exptl_crystal_colour colorless
_exptl_crystal_density_diffrn 1.471
_exptl_crystal_description prismatic
_exptl_crystal_F_000 504
_exptl_crystal_size_max 0.180
_exptl_crystal_size_mid 0.150
_exptl_crystal_size_min 0.130
_refine_diff_density_max 0.180
_refine_diff_density_min -0.181
_refine_diff_density_rms 0.028
_refine_ls_extinction_coef 0.044(17)
_refine_ls_extinction_expression Fc^*^=kFc[1+0.001xFc^2^\l^3^/sin(2\q)]^-1/4^
_refine_ls_extinction_method SHELXL
_refine_ls_goodness_of_fit_ref 1.037
_refine_ls_hydrogen_treatment mixed
_refine_ls_matrix_type full
_refine_ls_number_parameters 177
_refine_ls_number_reflns 2144
_refine_ls_number_restraints 2
_refine_ls_restrained_S_all 1.041
_refine_ls_R_factor_all 0.0538
_refine_ls_R_factor_gt 0.0451
_refine_ls_shift/su_max 0.001
_refine_ls_shift/su_mean 0.000
_refine_ls_structure_factor_coef Fsqd
_refine_ls_weighting_details 'w=1/[\s^2^(Fo^2^)+(0.0579P)^2^+0.2830P] where P=(Fo^2^+2Fc^2^)/3'
_refine_ls_weighting_scheme calc
_refine_ls_wR_factor_gt 0.1156
_refine_ls_wR_factor_ref 0.1251
_reflns_Friedel_coverage 0.000
_reflns_number_gt 1825
_reflns_number_total 2144
_reflns_threshold_expression 'I > 2\s(I)'
_cod_data_source_file d1cc01047f2.cif
_cod_data_source_block dd19334
_cod_depositor_comments 'Adding full bibliography for 7128113--7128114.cif.'
_cod_original_sg_symbol_H-M 'P 21/n'
_cod_database_code 7128113
_shelx_space_group_comment
; 
The symmetry employed for this shelxl refinement is uniquely defined 
by the following loop, which should always be used as a source of 
symmetry information in preference to the above space-group names. 
They are only intended as comments. 
;
_shelx_estimated_absorpt_t_min 0.979
_shelx_estimated_absorpt_t_max 0.985
_shelxl_version_number 2013-4

loop_
_space_group_symop_operation_xyz
'x, y, z'
'-x+1/2, y+1/2, -z+1/2'
'-x, -y, -z'
'x-1/2, -y-1/2, z-1/2'

loop_
_atom_site_label
_atom_site_type_symbol
_atom_site_fract_x
_atom_site_fract_y
_atom_site_fract_z
_atom_site_U_iso_or_equiv
_atom_site_adp_type
_atom_site_occupancy
_atom_site_site_symmetry_order
_atom_site_calc_flag
_atom_site_refinement_flags_posn
_atom_site_refinement_flags_adp
_atom_site_refinement_flags_occupancy
_atom_site_disorder_assembly
_atom_site_disorder_group
F1 F 0.9332(3) 0.80268(6) 0.68360(10) 0.0730(4) Uani 0.85 1 d . . P A 1
F1' F 0.397(3) 0.8583(7) 0.3607(9) 0.094(4) Uani 0.15 1 d D . P B 2
O1 O 0.7868(5) 0.77433(6) 0.36075(12) 0.1065(7) Uani 1 1 d . . . . .
O2 O 0.7359(5) 0.50180(6) 0.60579(15) 0.1080(6) Uani 1 1 d . . . . .
O3 O 0.4441(6) 0.53609(7) 0.73066(18) 0.1211(8) Uani 1 1 d . . . . .
N1 N 0.5979(4) 0.54211(6) 0.64817(14) 0.0700(5) Uani 1 1 d . . . . .
C1 C 0.7396(4) 0.83904(7) 0.62759(14) 0.0561(4) Uani 1 1 d . . . . .
C2 C 0.6740(5) 0.89143(8) 0.67956(17) 0.0715(6) Uani 1 1 d . . . . .
H2 H 0.7579 0.8992 0.7530 0.086 Uiso 1 1 calc R U . . .
C3 C 0.4841(6) 0.93184(9) 0.6217(2) 0.0847(7) Uani 1 1 d . . . . .
H3 H 0.4343 0.9671 0.6564 0.102 Uiso 1 1 calc R U . . .
C4 C 0.3665(6) 0.92084(9) 0.5129(2) 0.0843(7) Uani 1 1 d . . . . .
H4 H 0.2375 0.9486 0.4738 0.101 Uiso 1 1 calc R U . . .
C5 C 0.4391(5) 0.86865(9) 0.46130(18) 0.0693(5) Uani 1 1 d D . . . .
C6 C 0.6244(4) 0.82562(7) 0.51846(13) 0.0512(4) Uani 1 1 d . . . . .
C7 C 0.7034(4) 0.77076(7) 0.45696(13) 0.0577(4) Uani 1 1 d . . . . .
C8 C 0.6721(4) 0.71165(6) 0.51003(12) 0.0461(4) Uani 1 1 d . . . . .
C9 C 0.7920(4) 0.66328(7) 0.45390(13) 0.0557(4) Uani 1 1 d . . . . .
H9 H 0.8892 0.6687 0.3857 0.067 Uiso 1 1 calc R U . . .
C10 C 0.7684(4) 0.60760(7) 0.49801(14) 0.0583(4) Uani 1 1 d . . . . .
H10 H 0.8507 0.5753 0.4611 0.070 Uiso 1 1 calc R U . . .
C11 C 0.6195(4) 0.60112(6) 0.59843(13) 0.0514(4) Uani 1 1 d . . . . .
C12 C 0.4916(4) 0.64771(7) 0.65490(13) 0.0501(4) Uani 1 1 d . . . . .
H12 H 0.3891 0.6418 0.7219 0.060 Uiso 1 1 calc R U . . .
C13 C 0.5185(4) 0.70327(6) 0.61010(12) 0.0469(4) Uani 1 1 d . . . . .
H13 H 0.4334 0.7353 0.6471 0.056 Uiso 1 1 calc R U . . .
H5 H 0.334(6) 0.8641(15) 0.3923(17) 0.050(9) Uiso 1 1 d D . . . .

loop_
_atom_site_aniso_label
_atom_site_aniso_U_11
_atom_site_aniso_U_22
_atom_site_aniso_U_33
_atom_site_aniso_U_23
_atom_site_aniso_U_13
_atom_site_aniso_U_12
F1 0.0835(8) 0.0693(8) 0.0641(8) -0.0046(6) -0.0120(6) 0.0045(6)
F1' 0.103(8) 0.118(9) 0.059(5) 0.005(6) -0.009(6) 0.002(7)
O1 0.2012(19) 0.0683(9) 0.0563(8) -0.0039(6) 0.0588(10) -0.0241(10)
O2 0.1663(17) 0.0533(8) 0.1053(12) 0.0030(8) 0.0149(11) 0.0324(9)
O3 0.1764(19) 0.0647(10) 0.1289(15) 0.0290(9) 0.0628(14) 0.0004(10)
N1 0.0909(11) 0.0495(8) 0.0685(10) 0.0041(7) -0.0034(8) 0.0011(8)
C1 0.0595(9) 0.0540(9) 0.0557(9) -0.0061(7) 0.0116(7) -0.0094(7)
C2 0.0852(13) 0.0604(11) 0.0714(12) -0.0194(9) 0.0251(10) -0.0215(10)
C3 0.0952(15) 0.0493(10) 0.1141(18) -0.0117(11) 0.0423(14) -0.0096(10)
C4 0.0835(14) 0.0508(11) 0.1206(19) 0.0209(11) 0.0239(13) 0.0043(9)
C5 0.0774(13) 0.0609(11) 0.0697(13) 0.0160(9) 0.0055(10) -0.0124(9)
C6 0.0600(9) 0.0444(8) 0.0503(8) 0.0018(6) 0.0121(7) -0.0115(6)
C7 0.0786(11) 0.0546(9) 0.0413(8) -0.0029(6) 0.0142(7) -0.0138(8)
C8 0.0521(8) 0.0479(8) 0.0385(7) -0.0053(6) 0.0054(6) -0.0052(6)
C9 0.0659(10) 0.0595(10) 0.0428(8) -0.0100(7) 0.0131(7) -0.0021(7)
C10 0.0680(10) 0.0510(9) 0.0562(9) -0.0142(7) 0.0064(7) 0.0067(7)
C11 0.0595(9) 0.0430(8) 0.0506(9) -0.0019(6) -0.0043(7) -0.0003(6)
C12 0.0577(9) 0.0510(8) 0.0423(8) 0.0005(6) 0.0073(6) -0.0028(6)
C13 0.0545(8) 0.0455(8) 0.0416(8) -0.0051(6) 0.0092(6) 0.0008(6)

loop_
_atom_type_symbol
_atom_type_description
_atom_type_scat_dispersion_real
_atom_type_scat_dispersion_imag
_atom_type_scat_source
C C 0.0033 0.0016 'International Tables Vol C Tables 4.2.6.8 and 6.1.1.4'
H H 0.0000 0.0000 'International Tables Vol C Tables 4.2.6.8 and 6.1.1.4'
F F 0.0171 0.0103 'International Tables Vol C Tables 4.2.6.8 and 6.1.1.4'
N N 0.0061 0.0033 'International Tables Vol C Tables 4.2.6.8 and 6.1.1.4'
O O 0.0106 0.0060 'International Tables Vol C Tables 4.2.6.8 and 6.1.1.4'

loop_
_geom_angle_atom_site_label_1
_geom_angle_atom_site_label_2
_geom_angle_atom_site_label_3
_geom_angle
_geom_angle_site_symmetry_1
_geom_angle_site_symmetry_3
_geom_angle_publ_flag
C5 F1' H5 41(3) . . ?
O3 N1 O2 122.41(17) . . ?
O3 N1 C11 118.37(16) . . ?
O2 N1 C11 119.21(17) . . ?
F1 C1 C2 117.17(16) . . ?
F1 C1 C6 119.87(15) . . ?
C2 C1 C6 122.86(17) . . ?
C3 C2 C1 118.98(19) . . ?
C3 C2 H2 120.5 . . ?
C1 C2 H2 120.5 . . ?
C2 C3 C4 120.37(19) . . ?
C2 C3 H3 119.8 . . ?
C4 C3 H3 119.8 . . ?
C3 C4 C5 120.0(2) . . ?
C3 C4 H4 120.0 . . ?
C5 C4 H4 120.0 . . ?
F1' C5 C4 125.4(8) . . ?
F1' C5 C6 112.2(7) . . ?
C4 C5 C6 121.5(2) . . ?
F1' C5 H5 21(2) . . ?
C4 C5 H5 113(2) . . ?
C6 C5 H5 125(2) . . ?
C1 C6 C5 116.32(16) . . ?
C1 C6 C7 124.56(15) . . ?
C5 C6 C7 118.98(16) . . ?
O1 C7 C6 118.96(15) . . ?
O1 C7 C8 119.42(15) . . ?
C6 C7 C8 121.58(13) . . ?
C13 C8 C9 119.40(14) . . ?
C13 C8 C7 122.46(13) . . ?
C9 C8 C7 118.10(13) . . ?
C10 C9 C8 120.89(14) . . ?
C10 C9 H9 119.6 . . ?
C8 C9 H9 119.6 . . ?
C9 C10 C11 118.05(14) . . ?
C9 C10 H10 121.0 . . ?
C11 C10 H10 121.0 . . ?
C12 C11 C10 122.66(14) . . ?
C12 C11 N1 118.46(14) . . ?
C10 C11 N1 118.87(14) . . ?
C11 C12 C13 118.66(14) . . ?
C11 C12 H12 120.7 . . ?
C13 C12 H12 120.7 . . ?
C12 C13 C8 120.31(13) . . ?
C12 C13 H13 119.8 . . ?
C8 C13 H13 119.8 . . ?

loop_
_geom_bond_atom_site_label_1
_geom_bond_atom_site_label_2
_geom_bond_distance
_geom_bond_site_symmetry_2
_geom_bond_publ_flag
F1 C1 1.302(2) . ?
F1' C5 1.212(11) . ?
F1' H5 0.49(3) . ?
O1 C7 1.2100(19) . ?
O2 N1 1.206(2) . ?
O3 N1 1.203(2) . ?
N1 C11 1.472(2) . ?
C1 C2 1.377(2) . ?
C1 C6 1.379(2) . ?
C2 C3 1.365(3) . ?
C2 H2 0.9300 . ?
C3 C4 1.367(4) . ?
C3 H3 0.9300 . ?
C4 C5 1.377(3) . ?
C4 H4 0.9300 . ?
C5 C6 1.391(3) . ?
C5 H5 0.905(18) . ?
C6 C7 1.492(2) . ?
C7 C8 1.494(2) . ?
C8 C13 1.3883(19) . ?
C8 C9 1.392(2) . ?
C9 C10 1.377(2) . ?
C9 H9 0.9300 . ?
C10 C11 1.377(2) . ?
C10 H10 0.9300 . ?
C11 C12 1.376(2) . ?
C12 C13 1.379(2) . ?
C12 H12 0.9300 . ?
C13 H13 0.9300 . ?

loop_
_geom_hbond_atom_site_label_D
_geom_hbond_atom_site_label_H
_geom_hbond_atom_site_label_A
_geom_hbond_distance_DH
_geom_hbond_distance_HA
_geom_hbond_distance_DA
_geom_hbond_angle_DHA
_geom_hbond_site_symmetry_A
C10 H10 O2 0.93 2.61 3.494(2) 160.1 3_766
C12 H12 O1 0.93 2.57 3.167(2) 122.5 4_576

loop_
_geom_torsion_atom_site_label_1
_geom_torsion_atom_site_label_2
_geom_torsion_atom_site_label_3
_geom_torsion_atom_site_label_4
_geom_torsion
_geom_torsion_site_symmetry_1
_geom_torsion_site_symmetry_2
_geom_torsion_site_symmetry_3
_geom_torsion_site_symmetry_4
_geom_torsion_publ_flag
F1 C1 C2 C3 177.06(17) . . . . ?
C6 C1 C2 C3 0.7(3) . . . . ?
C1 C2 C3 C4 -1.3(3) . . . . ?
C2 C3 C4 C5 0.1(3) . . . . ?
C3 C4 C5 F1' -166.5(9) . . . . ?
C3 C4 C5 C6 1.7(3) . . . . ?
F1 C1 C6 C5 -175.25(16) . . . . ?
C2 C1 C6 C5 1.0(2) . . . . ?
F1 C1 C6 C7 0.5(2) . . . . ?
C2 C1 C6 C7 176.72(15) . . . . ?
F1' C5 C6 C1 167.5(8) . . . . ?
C4 C5 C6 C1 -2.2(3) . . . . ?
F1' C5 C6 C7 -8.5(8) . . . . ?
C4 C5 C6 C7 -178.17(17) . . . . ?
C1 C6 C7 O1 -132.4(2) . . . . ?
C5 C6 C7 O1 43.3(3) . . . . ?
C1 C6 C7 C8 49.5(2) . . . . ?
C5 C6 C7 C8 -134.82(17) . . . . ?
O1 C7 C8 C13 -167.01(19) . . . . ?
C6 C7 C8 C13 11.1(2) . . . . ?
O1 C7 C8 C9 10.6(3) . . . . ?
C6 C7 C8 C9 -171.37(15) . . . . ?
C13 C8 C9 C10 -1.9(2) . . . . ?
C7 C8 C9 C10 -179.54(16) . . . . ?
C8 C9 C10 C11 0.8(3) . . . . ?
C9 C10 C11 C12 0.7(3) . . . . ?
C9 C10 C11 N1 -178.76(15) . . . . ?
O3 N1 C11 C12 6.6(3) . . . . ?
O2 N1 C11 C12 -172.86(18) . . . . ?
O3 N1 C11 C10 -173.91(19) . . . . ?
O2 N1 C11 C10 6.7(3) . . . . ?
C10 C11 C12 C13 -1.1(2) . . . . ?
N1 C11 C12 C13 178.40(14) . . . . ?
C11 C12 C13 C8 -0.1(2) . . . . ?
C9 C8 C13 C12 1.5(2) . . . . ?
C7 C8 C13 C12 179.05(14) . . . . ?
